data_7248297
loop_
_publ_author_name
'Bin Shahari, Muhammad Syafiq'
'Junaid, Ahmad'
'Tiekink, Edward R. T.'
'Dolzhenko, Anton V.'

_publ_section_title
;
 6-Aryl-4-cycloamino-1,3,5-triazine-2-amines: synthesis, antileukemic
 activity, and 3D-QSAR modelling
;
_journal_issue 12
_journal_name_full 'RSC Advances'
_journal_page_first 8264
_journal_page_last 8282
_journal_paper_doi 10.1039/D3RA08091A
_journal_volume 14
_journal_year 2024
_chemical_formula_moiety 'C15 H19 N5'
_chemical_formula_sum 'C15 H19 N5'
_chemical_formula_weight 269.35
_space_group_crystal_system monoclinic
_space_group_IT_number 14
_space_group_name_Hall '-P 2ybc'
_space_group_name_H-M_alt 'P 1 21/c 1'
_atom_sites_solution_hydrogens mixed
_atom_sites_solution_primary direct
_atom_sites_solution_secondary difmap
_audit_creation_method SHELXL-2017/1
_audit_update_record
;
2023-11-24 deposited with the CCDC.	2024-03-05 downloaded from the CCDC.
;
_cell_angle_alpha 90
_cell_angle_beta 90.5370(10)
_cell_angle_gamma 90
_cell_formula_units_Z 4
_cell_length_a 8.86700(10)
_cell_length_b 7.14300(10)
_cell_length_c 22.2918(3)
_cell_measurement_reflns_used 12313
_cell_measurement_temperature 100(2)
_cell_measurement_theta_max 76.3320
_cell_measurement_theta_min 3.9540
_cell_volume 1411.83(3)
_computing_cell_refinement 'CrysAlisPro 1.171.39.31a (Rigaku OD, 2017)'
_computing_data_collection 'CrysAlisPro 1.171.39.31a (Rigaku OD, 2017)'
_computing_data_reduction 'CrysAlisPro 1.171.39.31a (Rigaku OD, 2017)'
_computing_molecular_graphics 'ORTEP-3 for Windows (Farrugia, 2012), DIAMOND (Brandenburg, 2006)'
_computing_publication_material 'SHELXL-2017/1 (Sheldrick, 2015b)'
_computing_structure_refinement 'SHELXL-2017/1 (Sheldrick, 2015b)'
_computing_structure_solution 'SHELXT 2018/2 (Sheldrick, 2015a)'
_diffrn_ambient_temperature 100(2)
_diffrn_detector_area_resol_mean 5.2558
_diffrn_measured_fraction_theta_full 0.999
_diffrn_measured_fraction_theta_max 0.999
_diffrn_measurement_device_type 'XtaLAB Synergy, Dualflex, AtlasS2'
_diffrn_measurement_method '\w scans'
_diffrn_radiation_type CuK\a
_diffrn_radiation_wavelength 1.54184
_diffrn_reflns_av_R_equivalents 0.0238
_diffrn_reflns_av_unetI/netI 0.0120
_diffrn_reflns_Laue_measured_fraction_full 0.999
_diffrn_reflns_Laue_measured_fraction_max 0.999
_diffrn_reflns_limit_h_max 10
_diffrn_reflns_limit_h_min -10
_diffrn_reflns_limit_k_max 8
_diffrn_reflns_limit_k_min -8
_diffrn_reflns_limit_l_max 26
_diffrn_reflns_limit_l_min -26
_diffrn_reflns_number 19004
_diffrn_reflns_point_group_measured_fraction_full 0.999
_diffrn_reflns_point_group_measured_fraction_max 0.999
_diffrn_reflns_theta_full 67.076
_diffrn_reflns_theta_max 67.076
_diffrn_reflns_theta_min 3.966
_diffrn_source 'micro-focus sealed X-ray tube'
_exptl_absorpt_coefficient_mu 0.631
_exptl_absorpt_correction_T_max 1.000
_exptl_absorpt_correction_T_min 0.696
_exptl_absorpt_correction_type gaussian
_exptl_absorpt_process_details
;
CrysAlisPro 1.171.39.31a (Rigaku Oxford Diffraction, 2017)
Numerical absorption correction based on gaussian integration over
			a multifaceted crystal model
Empirical absorption correction using spherical harmonics,
 implemented in SCALE3 ABSPACK scaling algorithm.
;
_exptl_crystal_colour colourless
_exptl_crystal_density_diffrn 1.267
_exptl_crystal_description prism
_exptl_crystal_F_000 576
_exptl_crystal_size_max 0.151
_exptl_crystal_size_mid 0.118
_exptl_crystal_size_min 0.077
_refine_diff_density_max 0.300
_refine_diff_density_min -0.295
_refine_diff_density_rms 0.049
_refine_ls_extinction_method none
_refine_ls_goodness_of_fit_ref 1.055
_refine_ls_hydrogen_treatment mixed
_refine_ls_matrix_type full
_refine_ls_number_parameters 188
_refine_ls_number_reflns 2524
_refine_ls_number_restraints 2
_refine_ls_restrained_S_all 1.055
_refine_ls_R_factor_all 0.0397
_refine_ls_R_factor_gt 0.0381
_refine_ls_shift/su_max 0.006
_refine_ls_shift/su_mean 0.000
_refine_ls_structure_factor_coef Fsqd
_refine_ls_weighting_details 'w=1/[\s^2^(Fo^2^)+(0.0590P)^2^+0.5720P] where P=(Fo^2^+2Fc^2^)/3'
_refine_ls_weighting_scheme calc
_refine_ls_wR_factor_gt 0.1033
_refine_ls_wR_factor_ref 0.1051
_reflns_Friedel_coverage 0.000
_reflns_number_gt 2371
_reflns_number_total 2524
_reflns_threshold_expression 'I > 2\s(I)'
_cod_data_source_file d3ra08091a2.cif
_cod_data_source_block shelx
_cod_original_sg_symbol_H-M 'P 21/c'
_cod_database_code 7248297
_shelx_shelxl_version_number 2017/1
_shelx_space_group_comment
;
The symmetry employed for this shelxl refinement is uniquely defined
by the following loop, which should always be used as a source of
symmetry information in preference to the above space-group names.
They are only intended as comments.
;
_shelx_estimated_absorpt_t_min 0.911
_shelx_estimated_absorpt_t_max 0.953

loop_
_space_group_symop_operation_xyz
'x, y, z'
'-x, y+1/2, -z+1/2'
'-x, -y, -z'
'x, -y-1/2, z-1/2'

loop_
_atom_site_label
_atom_site_type_symbol
_atom_site_fract_x
_atom_site_fract_y
_atom_site_fract_z
_atom_site_U_iso_or_equiv
_atom_site_adp_type
_atom_site_occupancy
_atom_site_site_symmetry_order
_atom_site_calc_flag
_atom_site_refinement_flags_posn
_atom_site_refinement_flags_adp
_atom_site_refinement_flags_occupancy
_atom_site_disorder_assembly
_atom_site_disorder_group
N1 N 0.06777(10) 0.68711(13) 0.33098(4) 0.0146(2) Uani 1 1 d . . . . .
N3 N 0.17071(10) 0.38980(13) 0.30229(4) 0.0142(2) Uani 1 1 d . . . . .
N5 N 0.27928(10) 0.56361(14) 0.38401(4) 0.0147(2) Uani 1 1 d . . . . .
N21 N -0.03617(11) 0.51613(14) 0.25403(4) 0.0163(2) Uani 1 1 d D . . . .
H1N H -0.0895(15) 0.6168(16) 0.2449(6) 0.020 Uiso 1 1 d D U . . .
H2N H -0.0303(16) 0.4236(17) 0.2281(5) 0.020 Uiso 1 1 d D U . . .
N41 N 0.39312(11) 0.29576(14) 0.34900(4) 0.0167(2) Uani 1 1 d . . . . .
C2 C 0.07079(12) 0.53013(16) 0.29694(5) 0.0134(2) Uani 1 1 d . . . . .
C4 C 0.27738(12) 0.41784(16) 0.34504(5) 0.0136(2) Uani 1 1 d . . . . .
C6 C 0.17304(12) 0.69170(16) 0.37445(5) 0.0133(2) Uani 1 1 d . . . . .
C42 C 0.40882(13) 0.13428(17) 0.30913(6) 0.0195(3) Uani 1 1 d . . . . .
H42A H 0.331824 0.141434 0.276765 0.023 Uiso 1 1 calc R U . . .
H42B H 0.391372 0.017706 0.332066 0.023 Uiso 1 1 calc R U . . .
C43 C 0.56532(13) 0.12868(18) 0.28166(5) 0.0202(3) Uani 1 1 d . . . . .
H43A H 0.576826 0.235772 0.253883 0.024 Uiso 1 1 calc R U . . .
H43B H 0.576492 0.011957 0.258170 0.024 Uiso 1 1 calc R U . . .
C44 C 0.68866(14) 0.1373(2) 0.32975(6) 0.0250(3) Uani 1 1 d . . . . .
H44A H 0.686200 0.021858 0.354307 0.030 Uiso 1 1 calc R U . . .
H44B H 0.788583 0.145045 0.310463 0.030 Uiso 1 1 calc R U . . .
C45 C 0.66570(13) 0.30727(19) 0.36987(6) 0.0229(3) Uani 1 1 d . . . . .
H45A H 0.741532 0.305767 0.402751 0.028 Uiso 1 1 calc R U . . .
H45B H 0.680820 0.422897 0.346191 0.028 Uiso 1 1 calc R U . . .
C46 C 0.50828(13) 0.30824(17) 0.39633(5) 0.0183(3) Uani 1 1 d . . . . .
H46A H 0.497550 0.201019 0.424109 0.022 Uiso 1 1 calc R U . . .
H46B H 0.493505 0.424837 0.419553 0.022 Uiso 1 1 calc R U . . .
C61 C 0.17381(12) 0.85698(16) 0.41513(5) 0.0142(3) Uani 1 1 d . . . . .
C62 C 0.28159(13) 0.87179(16) 0.46108(5) 0.0166(3) Uani 1 1 d . . . . .
H62 H 0.352393 0.773733 0.467334 0.020 Uiso 1 1 calc R U . . .
C63 C 0.28559(13) 1.02892(17) 0.49755(5) 0.0181(3) Uani 1 1 d . . . . .
H63 H 0.359061 1.036409 0.528745 0.022 Uiso 1 1 calc R U . . .
C64 C 0.18442(13) 1.17598(16) 0.48950(5) 0.0169(3) Uani 1 1 d . . . . .
C65 C 0.07632(13) 1.15947(17) 0.44396(5) 0.0177(3) Uani 1 1 d . . . . .
H65 H 0.005691 1.257752 0.437771 0.021 Uiso 1 1 calc R U . . .
C66 C 0.07008(13) 1.00242(16) 0.40761(5) 0.0161(3) Uani 1 1 d . . . . .
H66 H -0.005493 0.993511 0.377255 0.019 Uiso 1 1 calc R U . . .
C67 C 0.19316(14) 1.34785(17) 0.52839(6) 0.0221(3) Uani 1 1 d . . . . .
H67A H 0.285112 1.343083 0.553079 0.033 Uiso 1 1 calc R U . . .
H67B H 0.104862 1.352671 0.554463 0.033 Uiso 1 1 calc R U . . .
H67C H 0.195186 1.459736 0.502972 0.033 Uiso 1 1 calc R U . . .

loop_
_atom_site_aniso_label
_atom_site_aniso_U_11
_atom_site_aniso_U_22
_atom_site_aniso_U_33
_atom_site_aniso_U_23
_atom_site_aniso_U_13
_atom_site_aniso_U_12
N1 0.0143(5) 0.0144(5) 0.0150(5) -0.0001(4) -0.0017(4) 0.0008(4)
N3 0.0133(5) 0.0145(5) 0.0148(5) 0.0002(4) -0.0002(4) -0.0002(4)
N5 0.0145(5) 0.0151(5) 0.0146(5) -0.0004(4) -0.0004(4) 0.0017(4)
N21 0.0163(5) 0.0143(5) 0.0180(5) -0.0026(4) -0.0047(4) 0.0021(4)
N41 0.0147(5) 0.0173(5) 0.0182(5) -0.0041(4) -0.0025(4) 0.0041(4)
C2 0.0127(5) 0.0145(5) 0.0130(5) 0.0020(4) 0.0023(4) -0.0019(4)
C4 0.0131(5) 0.0144(5) 0.0135(5) 0.0015(4) 0.0016(4) -0.0006(4)
C6 0.0124(5) 0.0143(5) 0.0131(5) 0.0027(4) 0.0022(4) -0.0013(4)
C42 0.0167(6) 0.0168(6) 0.0249(6) -0.0063(5) -0.0009(5) 0.0025(5)
C43 0.0196(6) 0.0213(6) 0.0197(6) -0.0046(5) 0.0017(5) 0.0031(5)
C44 0.0163(6) 0.0335(7) 0.0254(7) -0.0076(5) 0.0010(5) 0.0067(5)
C45 0.0160(6) 0.0294(7) 0.0233(6) -0.0060(5) -0.0032(5) 0.0016(5)
C46 0.0177(6) 0.0212(6) 0.0159(6) -0.0020(4) -0.0033(5) 0.0060(5)
C61 0.0142(5) 0.0145(6) 0.0139(5) 0.0012(4) 0.0021(4) -0.0013(4)
C62 0.0158(6) 0.0162(6) 0.0178(6) 0.0013(4) -0.0009(4) 0.0017(4)
C63 0.0177(6) 0.0203(6) 0.0162(6) -0.0009(5) -0.0035(4) -0.0012(5)
C64 0.0185(6) 0.0162(6) 0.0159(6) -0.0004(4) 0.0036(4) -0.0023(4)
C65 0.0172(6) 0.0160(6) 0.0197(6) 0.0005(4) 0.0012(5) 0.0034(4)
C66 0.0145(5) 0.0184(6) 0.0154(6) 0.0005(4) -0.0009(4) 0.0011(4)
C67 0.0251(7) 0.0186(6) 0.0227(6) -0.0049(5) -0.0005(5) 0.0004(5)

loop_
_atom_type_symbol
_atom_type_description
_atom_type_scat_dispersion_real
_atom_type_scat_dispersion_imag
_atom_type_scat_source
C C 0.0181 0.0091 'International Tables Vol C Tables 4.2.6.8 and 6.1.1.4'
H H 0.0000 0.0000 'International Tables Vol C Tables 4.2.6.8 and 6.1.1.4'
N N 0.0311 0.0180 'International Tables Vol C Tables 4.2.6.8 and 6.1.1.4'

loop_
_geom_angle_atom_site_label_1
_geom_angle_atom_site_label_2
_geom_angle_atom_site_label_3
_geom_angle
_geom_angle_site_symmetry_1
_geom_angle_site_symmetry_3
_geom_angle_publ_flag
C6 N1 C2 114.09(9) . . ?
C2 N3 C4 114.14(10) . . ?
C6 N5 C4 114.92(10) . . ?
C2 N21 H1N 118.4(9) . . ?
C2 N21 H2N 118.5(9) . . ?
H1N N21 H2N 119.7(13) . . ?
C4 N41 C42 123.11(10) . . ?
C4 N41 C46 122.20(9) . . ?
C42 N41 C46 114.58(9) . . ?
N3 C2 N21 117.92(10) . . ?
N3 C2 N1 125.80(10) . . ?
N21 C2 N1 116.27(10) . . ?
N41 C4 N3 118.52(10) . . ?
N41 C4 N5 116.71(10) . . ?
N3 C4 N5 124.75(10) . . ?
N5 C6 N1 125.96(10) . . ?
N5 C6 C61 116.69(10) . . ?
N1 C6 C61 117.34(10) . . ?
N41 C42 C43 110.93(10) . . ?
N41 C42 H42A 109.5 . . ?
C43 C42 H42A 109.5 . . ?
N41 C42 H42B 109.5 . . ?
C43 C42 H42B 109.5 . . ?
H42A C42 H42B 108.0 . . ?
C42 C43 C44 111.49(10) . . ?
C42 C43 H43A 109.3 . . ?
C44 C43 H43A 109.3 . . ?
C42 C43 H43B 109.3 . . ?
C44 C43 H43B 109.3 . . ?
H43A C43 H43B 108.0 . . ?
C45 C44 C43 110.24(10) . . ?
C45 C44 H44A 109.6 . . ?
C43 C44 H44A 109.6 . . ?
C45 C44 H44B 109.6 . . ?
C43 C44 H44B 109.6 . . ?
H44A C44 H44B 108.1 . . ?
C46 C45 C44 111.08(10) . . ?
C46 C45 H45A 109.4 . . ?
C44 C45 H45A 109.4 . . ?
C46 C45 H45B 109.4 . . ?
C44 C45 H45B 109.4 . . ?
H45A C45 H45B 108.0 . . ?
N41 C46 C45 110.90(9) . . ?
N41 C46 H46A 109.5 . . ?
C45 C46 H46A 109.5 . . ?
N41 C46 H46B 109.5 . . ?
C45 C46 H46B 109.5 . . ?
H46A C46 H46B 108.0 . . ?
C66 C61 C62 118.46(10) . . ?
C66 C61 C6 121.16(10) . . ?
C62 C61 C6 120.36(10) . . ?
C63 C62 C61 120.29(11) . . ?
C63 C62 H62 119.9 . . ?
C61 C62 H62 119.9 . . ?
C62 C63 C64 121.51(11) . . ?
C62 C63 H63 119.2 . . ?
C64 C63 H63 119.2 . . ?
C63 C64 C65 117.89(10) . . ?
C63 C64 C67 120.79(11) . . ?
C65 C64 C67 121.32(11) . . ?
C66 C65 C64 121.19(11) . . ?
C66 C65 H65 119.4 . . ?
C64 C65 H65 119.4 . . ?
C65 C66 C61 120.64(11) . . ?
C65 C66 H66 119.7 . . ?
C61 C66 H66 119.7 . . ?
C64 C67 H67A 109.5 . . ?
C64 C67 H67B 109.5 . . ?
H67A C67 H67B 109.5 . . ?
C64 C67 H67C 109.5 . . ?
H67A C67 H67C 109.5 . . ?
H67B C67 H67C 109.5 . . ?

loop_
_geom_bond_atom_site_label_1
_geom_bond_atom_site_label_2
_geom_bond_distance
_geom_bond_site_symmetry_2
_geom_bond_publ_flag
N1 C6 1.3396(15) . ?
N1 C2 1.3543(15) . ?
N3 C2 1.3424(15) . ?
N3 C4 1.3513(15) . ?
N5 C6 1.3289(15) . ?
N5 C4 1.3560(15) . ?
N21 C2 1.3443(15) . ?
N21 H1N 0.883(9) . ?
N21 H2N 0.880(9) . ?
N41 C4 1.3490(15) . ?
N41 C42 1.4636(15) . ?
N41 C46 1.4641(14) . ?
C6 C61 1.4887(16) . ?
C42 C43 1.5226(16) . ?
C42 H42A 0.9900 . ?
C42 H42B 0.9900 . ?
C43 C44 1.5256(17) . ?
C43 H43A 0.9900 . ?
C43 H43B 0.9900 . ?
C44 C45 1.5228(17) . ?
C44 H44A 0.9900 . ?
C44 H44B 0.9900 . ?
C45 C46 1.5204(17) . ?
C45 H45A 0.9900 . ?
C45 H45B 0.9900 . ?
C46 H46A 0.9900 . ?
C46 H46B 0.9900 . ?
C61 C66 1.3965(16) . ?
C61 C62 1.3984(16) . ?
C62 C63 1.3860(17) . ?
C62 H62 0.9500 . ?
C63 C64 1.3919(17) . ?
C63 H63 0.9500 . ?
C64 C65 1.3945(17) . ?
C64 C67 1.5045(16) . ?
C65 C66 1.3847(17) . ?
C65 H65 0.9500 . ?
C66 H66 0.9500 . ?
C67 H67A 0.9800 . ?
C67 H67B 0.9800 . ?
C67 H67C 0.9800 . ?

loop_
_geom_torsion_atom_site_label_1
_geom_torsion_atom_site_label_2
_geom_torsion_atom_site_label_3
_geom_torsion_atom_site_label_4
_geom_torsion
_geom_torsion_site_symmetry_1
_geom_torsion_site_symmetry_2
_geom_torsion_site_symmetry_3
_geom_torsion_site_symmetry_4
_geom_torsion_publ_flag
C4 N3 C2 N21 177.83(9) . . . . ?
C4 N3 C2 N1 -1.88(16) . . . . ?
C6 N1 C2 N3 -2.54(15) . . . . ?
C6 N1 C2 N21 177.75(9) . . . . ?
C42 N41 C4 N3 0.06(16) . . . . ?
C46 N41 C4 N3 -175.94(10) . . . . ?
C42 N41 C4 N5 -178.44(10) . . . . ?
C46 N41 C4 N5 5.56(16) . . . . ?
C2 N3 C4 N41 -172.16(9) . . . . ?
C2 N3 C4 N5 6.20(16) . . . . ?
C6 N5 C4 N41 172.85(9) . . . . ?
C6 N5 C4 N3 -5.54(16) . . . . ?
C4 N5 C6 N1 0.33(16) . . . . ?
C4 N5 C6 C61 -178.28(9) . . . . ?
C2 N1 C6 N5 3.38(16) . . . . ?
C2 N1 C6 C61 -178.01(9) . . . . ?
C4 N41 C42 C43 128.89(11) . . . . ?
C46 N41 C42 C43 -54.83(13) . . . . ?
N41 C42 C43 C44 53.44(13) . . . . ?
C42 C43 C44 C45 -54.15(14) . . . . ?
C43 C44 C45 C46 54.66(14) . . . . ?
C4 N41 C46 C45 -128.12(11) . . . . ?
C42 N41 C46 C45 55.56(13) . . . . ?
C44 C45 C46 N41 -54.68(14) . . . . ?
N5 C6 C61 C66 177.86(10) . . . . ?
N1 C6 C61 C66 -0.88(15) . . . . ?
N5 C6 C61 C62 -0.58(15) . . . . ?
N1 C6 C61 C62 -179.32(9) . . . . ?
C66 C61 C62 C63 -0.82(17) . . . . ?
C6 C61 C62 C63 177.66(10) . . . . ?
C61 C62 C63 C64 -0.45(18) . . . . ?
C62 C63 C64 C65 1.04(17) . . . . ?
C62 C63 C64 C67 -178.28(11) . . . . ?
C63 C64 C65 C66 -0.36(17) . . . . ?
C67 C64 C65 C66 178.95(11) . . . . ?
C64 C65 C66 C61 -0.91(17) . . . . ?
C62 C61 C66 C65 1.50(17) . . . . ?
C6 C61 C66 C65 -176.97(10) . . . . ?
